data_4111795
loop_
_publ_author_name
'Chuan-De Wu'
'Aiguo Hu'
'Lin Zhang'
'Wenbin Lin'

_publ_section_title
;
 A Homochiral Porous Metal-Organic Framework for Highly Enantioselective
 Heterogeneous Asymmetric Catalysis
;
_journal_name_full 'Journal of the American Chemical Society'
_journal_page_first 8940
_journal_page_last 8941
_journal_paper_doi 10.1021/ja052431t
_journal_volume 127
_journal_year 2005
_chemical_formula_sum 'C97 H105 Cd3 Cl12 N9 O21'
_chemical_formula_weight 2495.50
_chemical_name_systematic
;
 ?
;
_space_group_IT_number 1
_symmetry_cell_setting triclinic
_symmetry_space_group_name_Hall 'P 1'
_symmetry_space_group_name_H-M 'P 1'
_atom_sites_solution_hydrogens geom
_atom_sites_solution_primary direct
_atom_sites_solution_secondary difmap
_audit_creation_method SHELXL-97
_cell_angle_alpha 67.553(3)
_cell_angle_beta 86.753(3)
_cell_angle_gamma 83.630(3)
_cell_formula_units_Z 1
_cell_length_a 10.2343(5)
_cell_length_b 19.1180(10)
_cell_length_c 20.9287(10)
_cell_measurement_temperature 173(2)
_cell_measurement_theta_max 24.29
_cell_measurement_theta_min 2.11
_cell_volume 3760.8(3)
_computing_cell_refinement 'Siemens SMART & SAINT'
_computing_data_collection 'Siemens SMART'
_computing_data_reduction 'Siemens XPREP'
_computing_structure_refinement 'Siemens SHELXTL'
_computing_structure_solution 'Siemens SHELXTL'
_diffrn_ambient_temperature 173(2)
_diffrn_measured_fraction_theta_full 0.980
_diffrn_measured_fraction_theta_max 0.980
_diffrn_radiation_monochromator graphite
_diffrn_radiation_source 'fine-focus sealed tube'
_diffrn_radiation_type MoK\a
_diffrn_radiation_wavelength 0.71073
_diffrn_reflns_av_R_equivalents 0.0430
_diffrn_reflns_av_sigmaI/netI 0.0696
_diffrn_reflns_limit_h_max 11
_diffrn_reflns_limit_h_min -11
_diffrn_reflns_limit_k_max 22
_diffrn_reflns_limit_k_min -22
_diffrn_reflns_limit_l_max 24
_diffrn_reflns_limit_l_min -24
_diffrn_reflns_number 42868
_diffrn_reflns_theta_full 24.29
_diffrn_reflns_theta_max 24.29
_diffrn_reflns_theta_min 2.11
_diffrn_standards_decay_% none
_diffrn_standards_interval_count none
_diffrn_standards_interval_time none
_diffrn_standards_number none
_exptl_absorpt_coefficient_mu 0.684
_exptl_absorpt_correction_T_max 1.0000
_exptl_absorpt_correction_T_min 0.8041
_exptl_absorpt_correction_type empirical
_exptl_absorpt_process_details 'SADABS (Sheldrick, 1996)'
_exptl_crystal_colour Colorless
_exptl_crystal_density_diffrn 1.102
_exptl_crystal_description Bloc
_exptl_crystal_F_000 1266
_exptl_crystal_size_max 0.60
_exptl_crystal_size_mid 0.40
_exptl_crystal_size_min 0.30
_refine_diff_density_max 1.602
_refine_diff_density_min -1.942
_refine_diff_density_rms 0.161
_refine_ls_abs_structure_details 'Flack H D (1983), Acta Cryst. A39, 876-881'
_refine_ls_abs_structure_Flack 0.01(5)
_refine_ls_extinction_coef 0.0012(4)
_refine_ls_extinction_expression Fc^*^=kFc[1+0.001xFc^2^\l^3^/sin(2\q)]^-1/4^
_refine_ls_extinction_method SHELXL
_refine_ls_goodness_of_fit_ref 1.079
_refine_ls_hydrogen_treatment mixed
_refine_ls_matrix_type full
_refine_ls_number_parameters 865
_refine_ls_number_reflns 22489
_refine_ls_number_restraints 8
_refine_ls_restrained_S_all 1.079
_refine_ls_R_factor_all 0.1200
_refine_ls_R_factor_gt 0.0827
_refine_ls_shift/su_max 0.001
_refine_ls_shift/su_mean 0.000
_refine_ls_structure_factor_coef Fsqd
_refine_ls_weighting_details calc
_refine_ls_weighting_scheme calc
_refine_ls_wR_factor_gt 0.2220
_refine_ls_wR_factor_ref 0.2582
_reflns_number_gt 16121
_reflns_number_total 22489
_reflns_threshold_expression >2sigma(I)
_cod_data_source_file ja052431tsi20050425_092908.cif
_cod_data_source_block Compound1
_cod_database_code 4111795

loop_
_symmetry_equiv_pos_as_xyz
'x, y, z'

loop_
_atom_site_label
_atom_site_type_symbol
_atom_site_fract_x
_atom_site_fract_y
_atom_site_fract_z
_atom_site_U_iso_or_equiv
_atom_site_adp_type
_atom_site_occupancy
_atom_site_symmetry_multiplicity
_atom_site_calc_flag
_atom_site_refinement_flags
Cd1 Cd 2.00925(6) 0.83542(4) 0.90585(4) 0.0363(3) Uani 1 1 d .
Cd2 Cd 2.27911(6) 0.90064(4) 0.99168(4) 0.0366(3) Uani 1 1 d .
Cd3 Cd 2.64464(14) 0.87225(10) 0.94727(8) 0.0431(3) Uani 1 1 d .
Cl1 Cl 2.4634(4) 0.7855(3) 1.0196(2) 0.0458(12) Uani 1 1 d .
Cl2 Cl 2.0767(4) 0.8196(3) 1.0298(2) 0.0402(11) Uani 1 1 d .
Cl3 Cl 3.1668(7) 1.0676(4) 1.1582(3) 0.116(2) Uani 1 1 d .
Cl4 Cl 2.2156(4) 0.9109(3) 0.8668(2) 0.0383(11) Uani 1 1 d .
Cl5 Cl 2.0087(6) 1.0558(4) 1.6277(3) 0.121(2) Uani 1 1 d .
Cl6 Cl 1.8332(4) 0.9551(3) 0.8789(3) 0.0488(13) Uani 1 1 d .
Cl7 Cl 2.2984(8) 0.5760(4) 1.4331(3) 0.124(2) Uani 1 1 d .
Cl8 Cl 2.4727(4) 0.9883(3) 0.9431(2) 0.0422(12) Uani 1 1 d .
Cl9 Cl 3.0807(10) 0.5567(4) 1.6647(4) 0.151(3) Uani 1 1 d .
Cl10 Cl 1.8076(4) 0.7540(3) 0.9506(3) 0.0460(13) Uani 1 1 d .
O1 O 2.6008(10) 0.7857(8) 1.5443(5) 0.076(4) Uani 1 1 d .
O2 O 2.4310(13) 1.0005(8) 1.3943(6) 0.082(3) Uani 1 1 d .
O3 O 2.6797(10) 0.7726(9) 1.4189(6) 0.092(4) Uani 1 1 d .
O4 O 2.7575(14) 0.9753(9) 1.4322(6) 0.110(6) Uani 1 1 d .
N1 N 2.5531(12) 0.8800(9) 1.8451(7) 0.041(4) Uani 1 1 d .
N2 N 2.3050(13) 0.8840(6) 1.1121(7) 0.035(3) Uani 1 1 d .
N3 N 2.7258(14) 0.8724(10) 1.0498(8) 0.055(4) Uani 1 1 d .
N4 N 2.9833(12) 0.8439(9) 1.7912(6) 0.051(4) Uani 1 1 d .
N5 N 2.1397(14) 0.7162(8) 0.9222(7) 0.046(4) Uani 1 1 d .
N6 N 3.1477(13) 0.0131(8) 0.9815(7) 0.040(3) Uani 1 1 d .
C1 C 2.5335(16) 0.8127(9) 1.8387(9) 0.048(4) Uiso 1 1 d .
H1A H 2.5452 0.7654 1.8766 0.057 Uiso 1 1 calc R
C2 C 2.4965(15) 0.8171(10) 1.7752(8) 0.056(4) Uiso 1 1 d .
H2A H 2.4844 0.7712 1.7697 0.067 Uiso 1 1 calc R
C3 C 2.4755(14) 0.8861(10) 1.7178(7) 0.050(4) Uani 1 1 d .
C4 C 2.4891(15) 0.9516(10) 1.7279(8) 0.054(4) Uiso 1 1 d .
H4A H 2.4708 1.0002 1.6923 0.065 Uiso 1 1 calc R
C5 C 2.5311(14) 0.9439(9) 1.7930(8) 0.044(4) Uiso 1 1 d .
H5A H 2.5445 0.9891 1.7995 0.052 Uiso 1 1 calc R
C6 C 2.4454(15) 0.8857(9) 1.6500(8) 0.050(4) Uiso 1 1 d .
C7 C 2.3289(14) 0.9250(10) 1.6108(7) 0.057(4) Uani 1 1 d .
C8 C 2.2328(16) 0.9673(11) 1.6360(7) 0.068(5) Uani 1 1 d .
H8A H 2.2413 0.9687 1.6804 0.082 Uiso 1 1 calc R
C9 C 2.1298(17) 1.0052(11) 1.5970(9) 0.074(5) Uani 1 1 d .
C10 C 2.112(2) 1.0004(12) 1.5316(10) 0.093(6) Uani 1 1 d .
H10A H 2.0360 1.0262 1.5059 0.111 Uiso 1 1 calc R
C11 C 2.1993(17) 0.9611(11) 1.5058(9) 0.077(5) Uani 1 1 d .
H11A H 2.1877 0.9604 1.4613 0.093 Uiso 1 1 calc R
C12 C 2.3114(14) 0.9196(9) 1.5464(7) 0.059(4) Uani 1 1 d .
C13 C 2.4087(17) 0.8803(9) 1.5171(9) 0.058(4) Uiso 1 1 d .
C14 C 2.5147(14) 0.8318(11) 1.5617(7) 0.063(4) Uani 1 1 d .
C15 C 2.5270(13) 0.8339(11) 1.6268(7) 0.063(5) Uani 1 1 d .
H15A H 2.5919 0.7997 1.6570 0.075 Uiso 1 1 calc R
C16 C 2.3908(18) 0.8732(10) 1.4490(10) 0.058(4) Uiso 1 1 d .
C17 C 2.3591(13) 0.8006(11) 1.4463(7) 0.061(4) Uani 1 1 d .
C18 C 2.3443(15) 0.7350(11) 1.5055(7) 0.062(4) Uani 1 1 d .
H18A H 2.3486 0.7382 1.5495 0.074 Uiso 1 1 calc R
C19 C 2.3248(18) 0.6696(14) 1.5030(9) 0.082(6) Uani 1 1 d .
H19A H 2.3175 0.6257 1.5440 0.098 Uiso 1 1 calc R
C20 C 2.3148(19) 0.6670(11) 1.4367(9) 0.077(5) Uani 1 1 d .
C21 C 2.3280(16) 0.7268(11) 1.3766(8) 0.068(5) Uani 1 1 d .
H21A H 2.3228 0.7210 1.3337 0.082 Uiso 1 1 calc R
C22 C 2.3495(13) 0.7982(9) 1.3779(7) 0.051(4) Uani 1 1 d .
C23 C 2.3685(13) 0.8621(8) 1.3191(7) 0.044(3) Uiso 1 1 d .
C24 C 2.3971(16) 0.9272(10) 1.3237(9) 0.061(4) Uiso 1 1 d .
H24A H 2.4119 0.9696 1.2825 0.073 Uiso 1 1 calc R
C25 C 2.4061(17) 0.9343(10) 1.3919(9) 0.058(4) Uiso 1 1 d .
C26 C 2.4114(13) 0.9080(8) 1.1271(7) 0.045(3) Uiso 1 1 d .
H26A H 2.4723 0.9310 1.0912 0.054 Uiso 1 1 calc R
C27 C 2.4361(14) 0.9004(8) 1.1948(7) 0.045(3) Uiso 1 1 d .
H27A H 2.5130 0.9182 1.2043 0.054 Uiso 1 1 calc R
C28 C 2.3477(13) 0.8667(8) 1.2482(7) 0.042(3) Uiso 1 1 d .
C29 C 2.2368(13) 0.8447(10) 1.2291(7) 0.058(4) Uani 1 1 d .
H29A H 2.1719 0.8232 1.2632 0.070 Uiso 1 1 calc R
C30 C 2.2186(12) 0.8534(9) 1.1615(6) 0.050(4) Uani 1 1 d .
H30A H 2.1418 0.8370 1.1503 0.060 Uiso 1 1 calc R
C31 C 2.7587(15) 0.8087(10) 1.1023(9) 0.048(4) Uiso 1 1 d .
H31A H 2.7594 0.7616 1.0967 0.058 Uiso 1 1 calc R
C32 C 2.7916(13) 0.8085(9) 1.1641(8) 0.044(4) Uiso 1 1 d .
H32A H 2.8106 0.7616 1.2018 0.053 Uiso 1 1 calc R
C33 C 2.7975(16) 0.8757(9) 1.1726(9) 0.047(4) Uiso 1 1 d .
C34 C 2.7702(14) 0.9442(9) 1.1172(8) 0.050(4) Uiso 1 1 d .
H34A H 2.7749 0.9921 1.1205 0.060 Uiso 1 1 calc R
C35 C 2.7355(16) 0.9377(12) 1.0570(8) 0.056(5) Uani 1 1 d .
H35A H 2.7173 0.9834 1.0179 0.067 Uiso 1 1 calc R
C36 C 2.8160(15) 0.8758(9) 1.2446(8) 0.048(4) Uiso 1 1 d .
C37 C 2.9005(15) 0.9186(9) 1.2594(8) 0.057(4) Uiso 1 1 d .
C38 C 2.9793(17) 0.9688(11) 1.2079(9) 0.077(5) Uani 1 1 d .
H38A H 2.9705 0.9747 1.1612 0.093 Uiso 1 1 calc R
C39 C 3.0665(19) 1.0088(12) 1.2227(10) 0.083(5) Uani 1 1 d .
C40 C 3.075(2) 1.0021(14) 1.2902(10) 0.090(6) Uani 1 1 d .
H40A H 3.1332 1.0318 1.3006 0.108 Uiso 1 1 calc R
C41 C 3.0075(17) 0.9563(13) 1.3402(9) 0.078(6) Uani 1 1 d .
H41A H 3.0204 0.9526 1.3860 0.094 Uiso 1 1 calc R
C42 C 2.9170(13) 0.9127(11) 1.3298(8) 0.061(4) Uani 1 1 d .
C43 C 2.8474(19) 0.8676(11) 1.3805(10) 0.066(5) Uiso 1 1 d .
C44 C 2.7544(15) 0.8185(13) 1.3683(8) 0.075(6) Uani 1 1 d .
C45 C 2.7420(15) 0.8277(12) 1.2979(8) 0.071(5) Uani 1 1 d .
H45A H 2.6810 0.8001 1.2870 0.085 Uiso 1 1 calc R
C46 C 2.8654(18) 0.8540(14) 1.4547(9) 0.083(7) Uani 1 1 d .
C47 C 2.9250(14) 0.7811(13) 1.5067(8) 0.074(6) Uani 1 1 d .
C48 C 2.9615(16) 0.7193(14) 1.4869(10) 0.077(6) Uani 1 1 d .
H48A H 2.9543 0.7247 1.4401 0.092 Uiso 1 1 calc R
C49 C 3.005(2) 0.6557(18) 1.5326(12) 0.109(8) Uani 1 1 d .
H49A H 3.0271 0.6134 1.5195 0.130 Uiso 1 1 calc R
C50 C 3.020(2) 0.6462(16) 1.6050(12) 0.108(7) Uani 1 1 d .
C51 C 2.9942(17) 0.7078(13) 1.6214(9) 0.075(5) Uani 1 1 d .
H51A H 3.0131 0.7036 1.6667 0.090 Uiso 1 1 calc R
C52 C 2.9394(15) 0.7789(11) 1.5736(8) 0.061(4) Uani 1 1 d .
C53 C 2.9081(16) 0.8410(10) 1.5932(9) 0.058(4) Uiso 1 1 d .
C54 C 2.8469(19) 0.9066(11) 1.5463(10) 0.079(5) Uiso 1 1 d .
H54A H 2.8225 0.9490 1.5591 0.095 Uiso 1 1 calc R
C55 C 2.8194(19) 0.9115(11) 1.4781(10) 0.075(5) Uiso 1 1 d .
C56 C 2.8652(14) 0.8712(8) 1.7616(7) 0.050(3) Uiso 1 1 d .
H56A H 2.7990 0.8918 1.7849 0.060 Uiso 1 1 calc R
C57 C 2.8373(16) 0.8699(10) 1.6968(8) 0.061(4) Uiso 1 1 d .
H57A H 2.7534 0.8899 1.6770 0.073 Uiso 1 1 calc R
C58 C 2.9325(14) 0.8394(8) 1.6619(7) 0.049(3) Uiso 1 1 d .
C59 C 3.0593(14) 0.8163(8) 1.6923(7) 0.050(3) Uiso 1 1 d .
H59A H 3.1299 0.7989 1.6689 0.060 Uiso 1 1 calc R
C60 C 3.0788(14) 0.8193(8) 1.7558(7) 0.050(3) Uiso 1 1 d .
H60A H 3.1636 0.8032 1.7755 0.060 Uiso 1 1 calc R
C61 C 2.2613(12) 0.7076(7) 0.9443(7) 0.041(3) Uiso 1 1 d .
H61A H 2.2892 0.7463 0.9568 0.049 Uiso 1 1 calc R
C62 C 2.3492(16) 0.6463(9) 0.9501(8) 0.058(4) Uiso 1 1 d .
H62A H 2.4359 0.6419 0.9661 0.069 Uiso 1 1 calc R
C63 C 2.3020(17) 0.5861(10) 0.9299(9) 0.062(5) Uiso 1 1 d .
C64 C 2.1772(18) 0.5996(10) 0.9037(10) 0.071(5) Uiso 1 1 d .
H64A H 2.1439 0.5646 0.8880 0.085 Uiso 1 1 calc R
C65 C 2.1020(16) 0.6649(9) 0.9008(9) 0.056(4) Uiso 1 1 d .
H65A H 2.0166 0.6739 0.8820 0.067 Uiso 1 1 calc R
O5 O 2.5379(17) 0.4237(9) 0.8227(9) 0.147(5) Uiso 1 1 d .
O6 O 2.531(3) 0.2414(19) 1.0092(18) 0.131(10) Uiso 0.50 1 d P
C66 C 2.3868(14) 0.5139(8) 0.9403(8) 0.109(8) Uiso 1 1 d G
C67 C 2.4144(16) 0.4980(9) 0.8813(7) 0.124(8) Uiso 1 1 d G
H67A H 2.3699 0.5278 0.8395 0.149 Uiso 1 1 calc R
C72 C 2.5071(16) 0.4383(9) 0.8832(7) 0.142(9) Uiso 1 1 d G
C73 C 2.5722(15) 0.3946(8) 0.9442(8) 0.109(7) Uiso 1 1 d G
C74 C 2.5446(11) 0.4105(7) 1.0033(7) 0.152(10) Uiso 1 1 d G
C75 C 2.4519(12) 0.4702(7) 1.0014(7) 0.133(9) Uiso 1 1 d G
C68 C 2.4243(17) 0.4861(10) 1.0605(8) 0.195(12) Uiso 1 1 d G
H68A H 2.3610 0.5269 1.0592 0.234 Uiso 1 1 calc R
C69 C 2.489(2) 0.4424(12) 1.1215(7) 0.203(13) Uiso 1 1 d G
C70 C 2.5821(19) 0.3827(11) 1.1235(7) 0.191(12) Uiso 1 1 d G
H70A H 2.6266 0.3529 1.1652 0.230 Uiso 1 1 calc R
C71 C 2.6097(15) 0.3668(9) 1.0644(8) 0.176(12) Uiso 1 1 d G
H71A H 2.6731 0.3260 1.0657 0.212 Uiso 1 1 calc R
C86 C 3.021(2) 0.0138(14) 0.9852(13) 0.102(7) Uiso 1 1 d .
H86A H 2.9855 -0.0333 0.9967 0.122 Uiso 1 1 calc R
C87 C 2.935(3) 0.0774(17) 0.9738(15) 0.130(9) Uiso 1 1 d .
H87A H 2.8437 0.0710 0.9756 0.156 Uiso 1 1 calc R
C88 C 2.964(2) 0.1399(13) 0.9617(11) 0.083(6) Uiso 1 1 d .
C89 C 3.101(3) 0.1439(16) 0.9696(14) 0.118(9) Uiso 1 1 d .
H89A H 3.1340 0.1892 0.9680 0.142 Uiso 1 1 calc R
C90 C 3.188(3) 0.0748(15) 0.9801(14) 0.108(8) Uiso 1 1 d .
H90A H 3.2786 0.0755 0.9863 0.130 Uiso 1 1 calc R
C76 C 2.6844(10) 0.3317(8) 0.9489(7) 0.082(5) Uiso 1 1 d G
C77 C 2.6528(12) 0.2571(8) 0.9797(8) 0.212(17) Uiso 1 1 d G
C78 C 2.7471(15) 0.1974(7) 0.9837(8) 0.161(12) Uiso 1 1 d G
H78A H 2.7256 0.1464 1.0048 0.193 Uiso 1 1 calc R
C79 C 2.8730(13) 0.2124(6) 0.9570(7) 0.073(5) Uiso 1 1 d G
C80 C 2.9045(10) 0.2870(6) 0.9262(5) 0.133(9) Uiso 1 1 d G
C81 C 2.8102(10) 0.3467(6) 0.9221(5) 0.128(9) Uiso 1 1 d G
C82 C 2.8417(14) 0.4213(6) 0.8914(7) 0.117(8) Uiso 1 1 d G
H82A H 2.7773 0.4621 0.8886 0.140 Uiso 1 1 calc R
C83 C 2.9676(16) 0.4363(7) 0.8646(8) 0.150(9) Uiso 1 1 d G
H83A H 2.9892 0.4873 0.8436 0.180 Uiso 1 1 calc R
C84 C 3.0619(13) 0.3766(9) 0.8687(8) 0.162(11) Uiso 1 1 d G
C85 C 3.0304(10) 0.3020(8) 0.8994(7) 0.131(9) Uiso 1 1 d G
H85A H 3.0949 0.2612 0.9022 0.158 Uiso 1 1 calc R
Cl11 Cl 2.4264(8) 0.4419(5) 1.2018(4) 0.174(2) Uiso 1 1 d .
Cl12 Cl 3.2129(8) 0.4032(4) 0.8331(4) 0.162(2) Uiso 1 1 d .
O11 O 1.731(3) 0.115(2) 1.2347(18) 0.136(10) Uiso 0.50 1 d P
C91 C 1.654(4) 0.060(2) 1.247(2) 0.078(10) Uiso 0.50 1 d P
O12 O 0.160(3) 0.1429(19) 0.7415(18) 0.116(10) Uiso 0.50 1 d P
C92 C 0.273(6) 0.103(3) 0.758(3) 0.124(17) Uiso 0.50 1 d P
O13 O 2.437(5) 0.630(3) 0.705(3) 0.179(17) Uiso 0.50 1 d P
C93 C 2.341(3) 0.6660(19) 0.7125(17) 0.068(8) Uiso 0.50 1 d P
O14 O 1.011(5) 0.659(3) 0.312(2) 0.174(15) Uiso 0.50 1 d P
C94 C 0.930(7) 0.607(4) 0.351(4) 0.16(2) Uiso 0.50 1 d P
O15 O 0.701(4) 0.530(3) 1.090(2) 0.169(15) Uiso 0.50 1 d P
C95 C 0.658(6) 0.588(4) 1.116(3) 0.13(2) Uiso 0.50 1 d P
O16 O 1.650(7) 0.415(4) 0.400(4) 0.26(3) Uiso 0.50 1 d PD
C96 C 1.736(8) 0.402(5) 0.350(4) 0.19(3) Uiso 0.50 1 d PD
O17 O 0.959(4) 0.614(3) 1.161(2) 0.192(15) Uiso 0.50 1 d PD
C97 C 1.063(5) 0.592(3) 1.116(3) 0.137(19) Uiso 0.50 1 d PD
O18 O 2.573(4) 0.670(2) 0.263(2) 0.151(13) Uiso 0.50 1 d P
C98 C 2.493(4) 0.687(2) 0.215(2) 0.075(9) Uiso 0.50 1 d P
O19 O 2.298(5) 0.651(3) 0.162(3) 0.180(17) Uiso 0.50 1 d P
C99 C 2.408(4) 0.639(2) 0.222(2) 0.087(11) Uiso 0.50 1 d P
O20 O 0.656(5) 0.559(2) 0.527(2) 0.199(15) Uiso 0.50 1 d P
C100 C 0.556(8) 0.554(4) 0.529(4) 0.19(2) Uiso 0.50 1 d P
O21 O 2.500(5) 0.087(3) 1.105(3) 0.186(17) Uiso 0.50 1 d P
C101 C 2.484(6) 0.137(3) 1.023(3) 0.146(19) Uiso 0.50 1 d P
O101 O 0.385(4) 1.121(2) 1.287(2) 0.156(14) Uiso 0.50 1 d P
O102 O 1.662(2) 0.6537(11) 1.3945(11) 0.140(6) Uiso 1 1 d .
O103 O 0.417(6) 0.412(4) 0.604(3) 0.25(2) Uiso 0.50 1 d P
O104 O 1.204(4) 0.320(3) 1.082(2) 0.189(15) Uiso 0.50 1 d P
O105 O 0.053(4) 0.108(2) 0.781(2) 0.138(12) Uiso 0.50 1 d P
O25 O 2.556(2) 0.6511(13) 0.7516(13) 0.078(6) Uiso 0.50 1 d P
N11 N 2.730(3) 0.6225(16) 0.8265(15) 0.069(7) Uiso 0.50 1 d P
C121 C 2.7782(15) 0.7034(9) 0.7809(8) 0.016(3) Uiso 0.50 1 d P
C122 C 2.694(4) 0.623(2) 0.750(2) 0.086(11) Uiso 0.50 1 d P
C123 C 2.645(6) 0.600(3) 0.867(3) 0.138(19) Uiso 0.50 1 d P
O26 O -0.328(3) 1.0648(17) 1.4938(16) 0.094(9) Uiso 0.50 1 d P
N12 N -0.507(3) 1.1245(19) 1.5267(18) 0.090(9) Uiso 0.50 1 d P
C124 C -0.399(7) 1.150(4) 1.563(4) 0.16(2) Uiso 0.50 1 d P
C125 C -0.668(6) 1.162(4) 1.494(4) 0.15(2) Uiso 0.50 1 d P
C126 C -0.459(4) 1.071(2) 1.498(2) 0.081(10) Uiso 0.50 1 d P
O27 O -0.497(7) 1.233(4) 1.849(4) 0.27(3) Uiso 0.50 1 d P
N13 N -0.354(4) 1.166(2) 1.772(2) 0.118(14) Uiso 0.50 1 d PD
C127 C -0.310(9) 1.131(5) 1.726(4) 0.22(3) Uiso 0.50 1 d PD
C128 C -0.312(12) 1.205(7) 1.711(4) 0.28(5) Uiso 0.50 1 d PD
C129 C -0.357(6) 1.201(3) 1.816(3) 0.14(2) Uiso 0.50 1 d PD

loop_
_atom_site_aniso_label
_atom_site_aniso_U_11
_atom_site_aniso_U_22
_atom_site_aniso_U_33
_atom_site_aniso_U_23
_atom_site_aniso_U_13
_atom_site_aniso_U_12
Cd1 0.0249(6) 0.0658(8) 0.0276(6) -0.0300(6) -0.0044(5) 0.0043(5)
Cd2 0.0267(6) 0.0637(8) 0.0269(6) -0.0277(6) -0.0060(5) 0.0068(5)
Cd3 0.0264(4) 0.0881(7) 0.0267(4) -0.0365(4) -0.0042(3) 0.0025(4)
Cl1 0.033(2) 0.074(3) 0.031(2) -0.023(2) -0.0003(18) 0.008(2)
Cl2 0.033(2) 0.067(3) 0.030(2) -0.028(2) -0.0020(18) -0.0049(19)
Cl3 0.123(5) 0.146(5) 0.087(4) -0.052(4) 0.009(3) -0.018(4)
Cl4 0.024(2) 0.069(3) 0.029(2) -0.027(2) -0.0015(17) -0.0040(18)
Cl5 0.108(4) 0.167(6) 0.103(4) -0.081(4) -0.035(3) 0.054(4)
Cl6 0.024(2) 0.066(3) 0.056(3) -0.026(2) -0.004(2) 0.0077(19)
Cl7 0.185(7) 0.098(4) 0.096(4) -0.043(3) -0.022(4) -0.007(4)
Cl8 0.034(2) 0.062(3) 0.034(2) -0.023(2) -0.0010(18) 0.0026(18)
Cl9 0.228(9) 0.118(5) 0.112(5) -0.050(4) -0.040(5) -0.003(5)
Cl10 0.032(2) 0.070(3) 0.047(3) -0.035(2) 0.001(2) -0.006(2)
O1 0.050(6) 0.152(11) 0.037(6) -0.054(7) 0.001(5) 0.009(6)
O2 0.100(9) 0.110(10) 0.052(7) -0.045(7) -0.007(6) -0.020(8)
O3 0.048(6) 0.201(15) 0.051(7) -0.072(9) 0.008(5) -0.026(8)
O4 0.109(10) 0.171(14) 0.061(7) -0.074(9) -0.045(7) 0.069(10)
N1 0.023(7) 0.092(10) 0.025(7) -0.040(7) 0.002(5) -0.011(6)
N2 0.045(8) 0.028(6) 0.036(7) -0.022(5) -0.008(6) 0.016(5)
N3 0.027(7) 0.094(11) 0.034(8) -0.019(8) -0.002(6) 0.017(7)
N4 0.023(7) 0.116(12) 0.021(6) -0.032(7) -0.005(5) -0.010(7)
N5 0.046(9) 0.061(9) 0.037(8) -0.029(7) 0.001(6) 0.004(7)
N6 0.041(8) 0.039(8) 0.029(7) -0.002(6) 0.010(6) -0.006(6)
C3 0.039(8) 0.081(12) 0.030(7) -0.019(8) -0.007(6) -0.014(8)
C7 0.043(8) 0.100(12) 0.031(7) -0.026(8) -0.005(6) -0.016(8)
C8 0.077(11) 0.110(14) 0.031(8) -0.040(9) -0.001(8) -0.015(10)
C9 0.069(11) 0.103(14) 0.062(10) -0.048(10) -0.018(9) 0.008(10)
C10 0.079(13) 0.122(17) 0.077(13) -0.038(12) -0.049(11) 0.018(12)
C11 0.069(11) 0.115(15) 0.058(10) -0.047(10) -0.019(8) 0.013(10)
C12 0.051(8) 0.085(11) 0.047(8) -0.031(8) -0.021(7) -0.002(7)
C14 0.048(9) 0.125(14) 0.030(7) -0.044(9) -0.008(6) -0.016(9)
C15 0.037(7) 0.124(15) 0.040(8) -0.052(10) -0.010(6) 0.016(8)
C17 0.039(8) 0.118(14) 0.035(8) -0.039(9) -0.005(6) -0.007(8)
C18 0.063(10) 0.085(12) 0.033(8) -0.016(8) -0.005(7) -0.011(9)
C19 0.075(12) 0.120(17) 0.044(10) -0.023(11) -0.001(8) -0.009(11)
C20 0.088(13) 0.090(13) 0.059(11) -0.037(10) -0.007(9) 0.001(10)
C21 0.073(11) 0.098(13) 0.037(8) -0.035(9) -0.010(7) 0.017(9)
C22 0.049(8) 0.082(11) 0.035(7) -0.035(8) -0.009(6) -0.002(7)
C29 0.039(7) 0.112(13) 0.028(7) -0.033(8) -0.002(6) 0.005(8)
C30 0.029(6) 0.106(12) 0.028(7) -0.043(8) -0.005(5) 0.009(7)
C35 0.061(10) 0.092(13) 0.031(8) -0.043(9) -0.016(7) 0.004(9)
C38 0.066(10) 0.114(14) 0.070(11) -0.059(11) -0.030(9) 0.017(10)
C39 0.074(12) 0.103(14) 0.081(13) -0.050(12) -0.018(10) 0.015(10)
C40 0.075(12) 0.15(2) 0.068(12) -0.073(14) -0.022(11) 0.011(13)
C41 0.067(11) 0.143(18) 0.046(10) -0.061(12) -0.016(9) 0.002(11)
C42 0.031(7) 0.120(14) 0.053(9) -0.056(10) -0.014(6) 0.008(8)
C44 0.053(9) 0.156(18) 0.041(9) -0.067(11) -0.009(7) 0.009(10)
C45 0.057(9) 0.129(16) 0.052(9) -0.064(11) -0.026(8) 0.013(10)
C46 0.056(11) 0.17(2) 0.050(10) -0.075(13) -0.021(9) 0.007(12)
C47 0.030(8) 0.169(19) 0.055(10) -0.080(13) -0.013(7) 0.000(10)
C48 0.045(9) 0.149(19) 0.056(11) -0.059(13) -0.015(8) -0.004(10)
C49 0.078(13) 0.20(3) 0.086(15) -0.091(18) -0.008(12) -0.006(15)
C50 0.078(14) 0.16(2) 0.088(15) -0.045(16) -0.022(12) -0.012(14)
C51 0.067(11) 0.128(17) 0.055(10) -0.059(12) 0.004(8) -0.025(11)
C52 0.046(8) 0.116(14) 0.037(8) -0.046(10) -0.007(7) -0.010(9)

loop_
_atom_type_symbol
_atom_type_description
_atom_type_scat_dispersion_real
_atom_type_scat_dispersion_imag
_atom_type_scat_source
C C 0.0033 0.0016 'International Tables Vol C Tables 4.2.6.8 and 6.1.1.4'
H H 0.0000 0.0000 'International Tables Vol C Tables 4.2.6.8 and 6.1.1.4'
N N 0.0061 0.0033 'International Tables Vol C Tables 4.2.6.8 and 6.1.1.4'
O O 0.0106 0.0060 'International Tables Vol C Tables 4.2.6.8 and 6.1.1.4'
Cl Cl 0.1484 0.1585 'International Tables Vol C Tables 4.2.6.8 and 6.1.1.4'
Cd Cd -0.8075 1.2024 'International Tables Vol C Tables 4.2.6.8 and 6.1.1.4'

loop_
_geom_angle_atom_site_label_1
_geom_angle_atom_site_label_2
_geom_angle_atom_site_label_3
_geom_angle
_geom_angle_site_symmetry_1
_geom_angle_site_symmetry_3
N4 Cd1 N5 85.3(5) 1_454 .
N4 Cd1 Cl4 90.2(4) 1_454 .
N5 Cd1 Cl4 91.7(4) . .
N4 Cd1 Cl2 171.0(3) 1_454 .
N5 Cd1 Cl2 88.3(3) . .
Cl4 Cd1 Cl2 83.74(13) . .
N4 Cd1 Cl10 91.8(4) 1_454 .
N5 Cd1 Cl10 86.3(4) . .
Cl4 Cd1 Cl10 177.10(16) . .
Cl2 Cd1 Cl10 94.07(15) . .
N4 Cd1 Cl6 88.0(4) 1_454 .
N5 Cd1 Cl6 169.2(4) . .
Cl4 Cd1 Cl6 96.69(15) . .
Cl2 Cd1 Cl6 99.29(15) . .
Cl10 Cd1 Cl6 85.53(15) . .
N6 Cd2 N2 85.7(4) 1_465 .
N6 Cd2 Cl2 92.2(4) 1_465 .
N2 Cd2 Cl2 89.0(4) . .
N6 Cd2 Cl8 85.8(4) 1_465 .
N2 Cd2 Cl8 95.2(3) . .
Cl2 Cd2 Cl8 175.12(14) . .
N6 Cd2 Cl1 166.3(4) 1_465 .
N2 Cd2 Cl1 84.4(3) . .
Cl2 Cd2 Cl1 97.02(15) . .
Cl8 Cd2 Cl1 85.82(14) . .
N6 Cd2 Cl4 92.6(4) 1_465 .
N2 Cd2 Cl4 171.3(3) . .
Cl2 Cd2 Cl4 82.54(12) . .
Cl8 Cd2 Cl4 93.13(14) . .
Cl1 Cd2 Cl4 98.60(14) . .
N1 Cd3 N3 175.7(6) 1_554 .
N1 Cd3 Cl6 91.7(4) 1_554 1_655
N3 Cd3 Cl6 88.6(4) . 1_655
N1 Cd3 Cl1 90.2(4) 1_554 .
N3 Cd3 Cl1 89.6(4) . .
Cl6 Cd3 Cl1 177.52(19) 1_655 .
N1 Cd3 Cl10 91.3(4) 1_554 1_655
N3 Cd3 Cl10 93.0(4) . 1_655
Cl6 Cd3 Cl10 85.87(15) 1_655 1_655
Cl1 Cd3 Cl10 92.45(15) . 1_655
N1 Cd3 Cl8 87.2(4) 1_554 .
N3 Cd3 Cl8 88.5(4) . .
Cl6 Cd3 Cl8 95.96(15) 1_655 .
Cl1 Cd3 Cl8 85.76(14) . .
Cl10 Cd3 Cl8 177.6(2) 1_655 .
Cd3 Cl1 Cd2 93.29(15) . .
Cd1 Cl2 Cd2 97.01(15) . .
Cd1 Cl4 Cd2 96.61(14) . .
Cd3 Cl6 Cd1 93.15(16) 1_455 .
Cd2 Cl8 Cd3 92.84(15) . .
Cd1 Cl10 Cd3 93.31(16) . 1_455
C5 N1 C1 119.7(14) . .
C5 N1 Cd3 122.4(11) . 1_556
C1 N1 Cd3 117.6(11) . 1_556
C30 N2 C26 119.6(12) . .
C30 N2 Cd2 123.4(9) . .
C26 N2 Cd2 117.1(10) . .
C35 N3 C31 118.1(16) . .
C35 N3 Cd3 120.2(12) . .
C31 N3 Cd3 121.6(14) . .
C60 N4 C56 118.6(13) . .
C60 N4 Cd1 123.0(9) . 1_656
C56 N4 Cd1 118.3(10) . 1_656
C65 N5 C61 118.6(14) . .
C65 N5 Cd1 122.9(11) . .
C61 N5 Cd1 117.7(10) . .
C90 N6 C86 113(2) . .
C90 N6 Cd2 126.6(15) . 1_645
C86 N6 Cd2 120.0(14) . 1_645
C2 C1 N1 117.2(15) . .
C1 C2 C3 123.5(15) . .
C4 C3 C2 117.0(14) . .
C4 C3 C6 122.8(15) . .
C2 C3 C6 120.2(15) . .
C3 C4 C5 117.2(15) . .
N1 C5 C4 125.3(15) . .
C15 C6 C7 118.0(13) . .
C15 C6 C3 116.8(13) . .
C7 C6 C3 124.4(13) . .
C8 C7 C12 119.7(13) . .
C8 C7 C6 121.5(13) . .
C12 C7 C6 118.8(14) . .
C9 C8 C7 119.6(13) . .
C8 C9 C10 120.8(16) . .
C8 C9 Cl5 120.3(12) . .
C10 C9 Cl5 118.8(13) . .
C11 C10 C9 122.0(16) . .
C10 C11 C12 118.6(15) . .
C7 C12 C13 121.9(13) . .
C7 C12 C11 119.2(14) . .
C13 C12 C11 118.6(13) . .
C12 C13 C14 117.8(14) . .
C12 C13 C16 122.6(14) . .
C14 C13 C16 118.3(14) . .
O1 C14 C15 117.0(13) . .
O1 C14 C13 124.0(12) . .
C15 C14 C13 119.0(15) . .
C14 C15 C6 122.4(14) . .
C25 C16 C17 121.8(17) . .
C25 C16 C13 117.2(16) . .
C17 C16 C13 120.9(15) . .
C18 C17 C22 119.7(15) . .
C18 C17 C16 123.2(14) . .
C22 C17 C16 117.0(15) . .
C19 C18 C17 123.2(15) . .
C18 C19 C20 117.2(18) . .
C21 C20 C19 124.1(19) . .
C21 C20 Cl7 118.4(13) . .
C19 C20 Cl7 117.3(16) . .
C20 C21 C22 119.7(14) . .
C23 C22 C21 123.8(12) . .
C23 C22 C17 120.2(14) . .
C21 C22 C17 116.0(14) . .
C24 C23 C22 121.1(14) . .
C24 C23 C28 115.2(14) . .
C22 C23 C28 123.5(13) . .
C23 C24 C25 121.7(16) . .
C16 C25 O2 121.9(17) . .
C16 C25 C24 118.2(16) . .
O2 C25 C24 119.9(15) . .
N2 C26 C27 121.5(13) . .
C28 C27 C26 119.9(13) . .
C29 C28 C27 115.9(12) . .
C29 C28 C23 123.2(12) . .
C27 C28 C23 120.6(12) . .
C30 C29 C28 121.3(14) . .
N2 C30 C29 121.7(13) . .
N3 C31 C32 121.7(16) . .
C31 C32 C33 120.3(15) . .
C32 C33 C34 119.6(15) . .
C32 C33 C36 120.2(14) . .
C34 C33 C36 119.7(14) . .
C35 C34 C33 115.2(16) . .
N3 C35 C34 124.9(17) . .
C37 C36 C45 119.3(14) . .
C37 C36 C33 124.6(14) . .
C45 C36 C33 116.0(13) . .
C36 C37 C38 122.6(15) . .
C36 C37 C42 121.2(15) . .
C38 C37 C42 116.1(14) . .
C39 C38 C37 122.8(16) . .
C38 C39 C40 118(2) . .
C38 C39 Cl3 121.5(15) . .
C40 C39 Cl3 120.2(17) . .
C41 C40 C39 122(2) . .
C40 C41 C42 123.2(15) . .
C43 C42 C41 122.7(15) . .
C43 C42 C37 119.9(15) . .
C41 C42 C37 117.3(16) . .
C42 C43 C46 123.2(18) . .
C42 C43 C44 121.7(16) . .
C46 C43 C44 114.7(17) . .
O3 C44 C45 121.2(16) . .
O3 C44 C43 123.2(13) . .
C45 C44 C43 115.4(18) . .
C36 C45 C44 122.3(16) . .
C55 C46 C47 117.4(15) . .
C55 C46 C43 118.5(19) . .
C47 C46 C43 124.0(16) . .
C52 C47 C48 123.9(19) . .
C52 C47 C46 116.7(17) . .
C48 C47 C46 119.4(15) . .
C49 C48 C47 119.0(18) . .
C48 C49 C50 122(2) . .
C51 C50 C49 118(2) . .
C51 C50 Cl9 123.1(18) . .
C49 C50 Cl9 119(2) . .
C50 C51 C52 122.6(17) . .
C53 C52 C47 124.4(18) . .
C53 C52 C51 121.1(14) . .
C47 C52 C51 114.4(17) . .
C54 C53 C52 118.5(16) . .
C54 C53 C58 117.8(16) . .
C52 C53 C58 123.7(14) . .
C53 C54 C55 120.4(18) . .
O4 C55 C46 117.3(17) . .
O4 C55 C54 120.7(16) . .
C46 C55 C54 121.8(17) . .
N4 C56 C57 121.7(14) . .
C58 C57 C56 120.2(15) . .
C57 C58 C59 116.5(13) . .
C57 C58 C53 121.1(14) . .
C59 C58 C53 121.9(13) . .
C60 C59 C58 119.6(13) . .
N4 C60 C59 123.1(13) . .
N5 C61 C62 123.9(14) . .
C61 C62 C63 116.7(14) . .
C64 C63 C66 122.2(16) . .
C64 C63 C62 117.3(15) . .
C66 C63 C62 120.5(15) . .
C65 C64 C63 118.4(17) . .
N5 C65 C64 124.9(16) . .
C67 C66 C75 120.0 . .
C67 C66 C63 115.4(11) . .
C75 C66 C63 123.9(11) . .
C72 C67 C66 120.0 . .
C73 C72 C67 120.0 . .
C73 C72 O5 120.1(12) . .
C67 C72 O5 119.9(12) . .
C72 C73 C74 120.0 . .
C72 C73 C76 122.9(9) . .
C74 C73 C76 116.9(9) . .
C73 C74 C75 120.0 . .
C73 C74 C71 120.0 . .
C75 C74 C71 120.0 . .
C68 C75 C74 120.0 . .
C68 C75 C66 120.0 . .
C74 C75 C66 120.0 . .
C69 C68 C75 120.0 . .
C68 C69 C70 120.0 . .
C68 C69 Cl11 121.0(10) . .
C70 C69 Cl11 116.5(10) . .
C69 C70 C71 120.0 . .
C70 C71 C74 120.0 . .
N6 C86 C87 125(2) . .
C88 C87 C86 126(3) . .
C87 C88 C89 114(3) . .
C87 C88 C79 129(2) . .
C89 C88 C79 114.9(19) . .
C88 C89 C90 116(2) . .
N6 C90 C89 124(3) . .
C77 C76 C81 120.0 . .
C77 C76 C73 116.5(9) . .
C81 C76 C73 123.4(9) . .
O6 C77 C78 119.4(16) . .
O6 C77 C76 120.6(16) . .
C78 C77 C76 120.0 . .
C77 C78 C79 120.0 . .
C80 C79 C78 120.0 . .
C80 C79 C88 126.5(11) . .
C78 C79 C88 113.4(11) . .
C81 C80 C79 120.0 . .
C81 C80 C85 120.0 . .
C79 C80 C85 120.0 . .
C82 C81 C80 120.0 . .
C82 C81 C76 120.0 . .
C80 C81 C76 120.0 . .
C83 C82 C81 120.0 . .
C82 C83 C84 120.0 . .
C85 C84 C83 120.0 . .
C85 C84 Cl12 124.9(9) . .
C83 C84 Cl12 115.1(9) . .
C84 C85 C80 120.0 . .
C92 O12 O105 115(4) . .
C93 O13 O25 103(4) . .
O18 C98 C99 117(4) . .
C98 C99 O19 123(4) . .
C122 O25 O13 121(3) . .
C123 N11 C121 136(4) . .
C123 N11 C122 111(4) . .
C121 N11 C122 83(2) . .
O25 C122 N11 96(3) . .
C126 N12 C124 115(4) . .
C126 N12 C125 108(3) . .
C124 N12 C125 136(4) . .
O26 C126 N12 112(3) . .
C128 N13 C129 113(6) . .
C128 N13 C127 59(5) . .
C129 N13 C127 162(6) . .
N13 C127 C128 56(3) . .
N13 C128 C127 64(5) . .
N13 C129 O27 125(5) . .

loop_
_geom_bond_atom_site_label_1
_geom_bond_atom_site_label_2
_geom_bond_distance
_geom_bond_site_symmetry_2
Cd1 N4 2.370(12) 1_454
Cd1 N5 2.423(14) .
Cd1 Cl4 2.606(4) .
Cd1 Cl2 2.618(4) .
Cd1 Cl10 2.634(5) .
Cd1 Cl6 2.648(4) .
Cd2 N6 2.348(14) 1_465
Cd2 N2 2.443(12) .
Cd2 Cl2 2.629(5) .
Cd2 Cl8 2.641(5) .
Cd2 Cl1 2.640(4) .
Cd2 Cl4 2.657(4) .
Cd3 N1 2.329(12) 1_554
Cd3 N3 2.345(16) .
Cd3 Cl6 2.629(5) 1_655
Cd3 Cl1 2.632(5) .
Cd3 Cl10 2.636(5) 1_655
Cd3 Cl8 2.651(5) .
Cl3 C39 1.75(2) .
Cl5 C9 1.733(17) .
Cl6 Cd3 2.629(5) 1_455
Cl7 C20 1.80(2) .
Cl9 C50 1.76(3) .
Cl10 Cd3 2.636(5) 1_455
O1 C14 1.312(19) .
O2 C25 1.34(2) .
O3 C44 1.35(2) .
O4 C55 1.35(2) .
N1 C5 1.30(2) .
N1 C1 1.38(2) .
N1 Cd3 2.329(12) 1_556
N2 C30 1.320(19) .
N2 C26 1.325(18) .
N3 C35 1.33(2) .
N3 C31 1.32(2) .
N4 C60 1.344(19) .
N4 C56 1.348(19) .
N4 Cd1 2.370(12) 1_656
N5 C65 1.32(2) .
N5 C61 1.324(18) .
N6 C90 1.28(3) .
N6 C86 1.29(3) .
N6 Cd2 2.348(13) 1_645
C1 C2 1.37(2) .
C2 C3 1.41(2) .
C3 C4 1.37(2) .
C3 C6 1.47(2) .
C4 C5 1.40(2) .
C6 C15 1.43(2) .
C6 C7 1.45(2) .
C7 C8 1.41(2) .
C7 C12 1.413(19) .
C8 C9 1.33(2) .
C9 C10 1.43(2) .
C10 C11 1.33(2) .
C11 C12 1.44(2) .
C12 C13 1.43(2) .
C13 C14 1.46(2) .
C13 C16 1.51(2) .
C14 C15 1.391(18) .
C16 C25 1.33(2) .
C16 C17 1.48(2) .
C17 C18 1.40(2) .
C17 C22 1.459(18) .
C18 C19 1.31(2) .
C19 C20 1.42(2) .
C20 C21 1.35(2) .
C21 C22 1.42(2) .
C22 C23 1.39(2) .
C23 C24 1.35(2) .
C23 C28 1.480(19) .
C24 C25 1.49(2) .
C26 C27 1.402(19) .
C27 C28 1.396(19) .
C28 C29 1.381(19) .
C29 C30 1.381(17) .
C31 C32 1.35(2) .
C32 C33 1.37(2) .
C33 C34 1.39(2) .
C33 C36 1.53(2) .
C34 C35 1.38(2) .
C36 C37 1.38(2) .
C36 C45 1.39(2) .
C37 C38 1.42(3) .
C37 C42 1.45(2) .
C38 C39 1.36(3) .
C39 C40 1.38(2) .
C40 C41 1.30(3) .
C41 C42 1.39(2) .
C42 C43 1.32(2) .
C43 C46 1.49(2) .
C43 C44 1.50(3) .
C44 C45 1.428(19) .
C46 C55 1.39(3) .
C46 C47 1.49(3) .
C47 C52 1.401(19) .
C47 C48 1.40(3) .
C48 C49 1.28(3) .
C49 C50 1.47(3) .
C50 C51 1.34(3) .
C51 C52 1.42(3) .
C52 C53 1.40(2) .
C53 C54 1.37(2) .
C53 C58 1.46(2) .
C54 C55 1.44(3) .
C56 C57 1.41(2) .
C57 C58 1.39(2) .
C58 C59 1.43(2) .
C59 C60 1.380(19) .
C61 C62 1.366(19) .
C62 C63 1.50(2) .
C63 C64 1.38(2) .
C63 C66 1.49(2) .
C64 C65 1.37(2) .
O5 C72 1.41(2) .
O6 C77 1.38(3) .
C66 C67 1.3900 .
C66 C75 1.3900 .
C67 C72 1.3900 .
C72 C73 1.3900 .
C73 C74 1.3900 .
C73 C76 1.545(15) .
C74 C75 1.3900 .
C74 C71 1.3900 .
C75 C68 1.3900 .
C68 C69 1.3900 .
C69 C70 1.3900 .
C69 Cl11 1.761(15) .
C70 C71 1.3900 .
C86 C87 1.37(3) .
C87 C88 1.19(3) .
C88 C89 1.44(3) .
C88 C79 1.55(2) .
C89 C90 1.45(3) .
C76 C77 1.3900 .
C76 C81 1.3900 .
C77 C78 1.3900 .
C78 C79 1.3900 .
C79 C80 1.3900 .
C80 C81 1.3900 .
C80 C85 1.3900 .
C81 C82 1.3900 .
C82 C83 1.3900 .
C83 C84 1.3900 .
C84 C85 1.3900 .
C84 Cl12 1.719(13) .
O11 C91 1.33(5) .
O12 C92 1.30(6) .
O12 O105 1.40(5) .
O13 C93 1.18(5) .
O13 O25 1.77(5) .
O14 C94 1.35(7) .
O15 C95 1.42(6) .
O16 C96 1.40(2) .
O17 C97 1.51(2) .
O18 C98 1.26(5) .
C98 C99 1.29(5) .
O19 C99 1.67(6) .
O20 C100 1.04(7) .
O21 C101 1.62(7) .
O25 C122 1.46(5) .
N11 C123 1.17(6) .
N11 C121 1.59(3) .
N11 C122 1.66(5) .
O26 C126 1.34(5) .
N12 C126 1.39(5) .
N12 C124 1.58(7) .
N12 C125 1.79(7) .
O27 C129 1.71(8) .
N13 C128 1.28(9) .
N13 C129 1.34(2) .
N13 C127 1.39(2) .
C127 C128 1.33(12) .
